data_7715860
loop_
_publ_author_name
'Ma, Ying-Zhao'
'Yu, Lian'
'Zhou, Qi'
'Fu, Wensheng'

_publ_section_title
;
 Dinuclear ytterbium(III) benzamidinate complexes with bridging
 S<sub>3</sub><sup>2-</sup>, Se<sub>2</sub><sup>2-</sup> and
 Te<sub>2</sub><sup>2-</sup> ligands: synthesis, structure and magnetic
 properties.
;
_journal_issue 19
_journal_name_full 'Dalton transactions (Cambridge, England : 2003)'
_journal_page_first 8118
_journal_page_last 8123
_journal_paper_doi 10.1039/d4dt00724g
_journal_volume 53
_journal_year 2024
_chemical_formula_moiety 'C52 H92 N8 Si8 Te2 Yb2, 2(C7 H8)'
_chemical_formula_sum 'C66 H108 N8 Si8 Te2 Yb2'
_chemical_formula_weight 1839.60
_space_group_crystal_system triclinic
_space_group_IT_number 2
_space_group_name_Hall '-P 1'
_space_group_name_H-M_alt 'P -1'
_atom_sites_solution_hydrogens geom
_atom_sites_solution_primary dual
_audit_creation_date 2023-11-02
_audit_creation_method
;
Olex2 1.5
(compiled 2023.08.24 svn.re1ec1418 for OlexSys, GUI svn.r6817)
;
_audit_update_record
;
2024-03-03 deposited with the CCDC.	2024-04-26 downloaded from the CCDC.
;
_cell_angle_alpha 97.304(2)
_cell_angle_beta 109.927(2)
_cell_angle_gamma 114.411(2)
_cell_formula_units_Z 1
_cell_length_a 12.0836(2)
_cell_length_b 13.4866(3)
_cell_length_c 15.6191(3)
_cell_measurement_reflns_used 23384
_cell_measurement_temperature 180.00(10)
_cell_measurement_theta_max 29.2760
_cell_measurement_theta_min 3.8360
_cell_volume 2069.55(10)
_computing_cell_refinement 'CrysAlisPro 1.171.40.84a (Rigaku OD, 2020)'
_computing_data_collection 'CrysAlisPro 1.171.40.84a (Rigaku OD, 2020)'
_computing_data_reduction 'CrysAlisPro 1.171.40.84a (Rigaku OD, 2020)'
_computing_molecular_graphics 'Olex2 1.5 (Dolomanov et al., 2009)'
_computing_publication_material 'Olex2 1.5 (Dolomanov et al., 2009)'
_computing_structure_refinement 'SHELXL 2018/3 (Sheldrick, 2015)'
_computing_structure_solution 'SHELXT 2018/2 (Sheldrick, 2018)'
_diffrn_ambient_environment N~2~
_diffrn_ambient_temperature 180.00(10)
_diffrn_detector 'Image Plate'
_diffrn_detector_area_resol_mean 8.0243
_diffrn_detector_type 'Rigaku IP'
_diffrn_measured_fraction_theta_full 0.998
_diffrn_measured_fraction_theta_max 0.897
_diffrn_measurement_details
;
List of Runs (angles in degrees, time in seconds):

  # Type    Start    End  Width  t~exp~   \w     \q     \k     \f   Frames
#--------------------------------------------------------------------------
  1  \w    -43.00  21.00   1.00    2.40    --  -16.35  77.00-120.00   64
  2  \w    -42.00  10.00   1.00    2.40    --  -16.35 -77.00 120.00   52
  3  \w    -43.00  21.00   1.00    2.40    --  -16.35  77.00   0.00   64
  4  \w    -42.00  10.00   1.00    2.40    --  -16.35 -77.00 -90.00   52
  5  \w    -42.00  10.00   1.00    2.40    --  -16.35 -77.00-150.00   52
  6  \w    -51.00  33.00   1.00    2.40    --   16.50 -57.00 120.00   84
  7  \w    -15.00  55.00   1.00    2.40    --   16.50 -99.00 120.00   70
  8  \w    -53.00  86.00   1.00    2.40    --   16.50   0.00 150.00  139
  9  \w    -42.00  10.00   1.00    2.40    --  -16.35 -77.00 -30.00   52
 10  \w    -42.00  10.00   1.00    2.40    --  -16.35 -77.00  60.00   52
 11  \w    -51.00  33.00   1.00    2.40    --   16.50 -57.00 -60.00   84
 12  \w     13.00  78.00   1.00    2.40    --   16.50-138.00 -67.00   65
 13  \w    -42.00  43.00   1.00    2.40    --   16.50 -77.00  90.00   85
 14  \w     -2.00  86.00   1.00    2.40    --   16.50  38.00 -90.00   88
;
_diffrn_measurement_device 'four-circle diffractometer'
_diffrn_measurement_device_type 'Rigaku R-AXIS SPIDER IP'
_diffrn_measurement_method '\w scans'
_diffrn_orient_matrix_type 'CrysAlisPro convention (1999,Acta A55,543-557)'
_diffrn_orient_matrix_UB_11 -0.0398949000
_diffrn_orient_matrix_UB_12 -0.0495165000
_diffrn_orient_matrix_UB_13 -0.0409935000
_diffrn_orient_matrix_UB_21 -0.0033395000
_diffrn_orient_matrix_UB_22 -0.0352966000
_diffrn_orient_matrix_UB_23 0.0300932000
_diffrn_orient_matrix_UB_31 -0.0593737000
_diffrn_orient_matrix_UB_32 -0.0006577000
_diffrn_orient_matrix_UB_33 -0.0008633000
_diffrn_radiation_monochromator graphite
_diffrn_radiation_probe x-ray
_diffrn_radiation_type 'Mo K\a'
_diffrn_radiation_wavelength 0.71073
_diffrn_reflns_av_R_equivalents 0.0425
_diffrn_reflns_av_unetI/netI 0.0386
_diffrn_reflns_Laue_measured_fraction_full 0.998
_diffrn_reflns_Laue_measured_fraction_max 0.897
_diffrn_reflns_limit_h_max 16
_diffrn_reflns_limit_h_min -15
_diffrn_reflns_limit_k_max 18
_diffrn_reflns_limit_k_min -18
_diffrn_reflns_limit_l_max 21
_diffrn_reflns_limit_l_min -21
_diffrn_reflns_number 45086
_diffrn_reflns_point_group_measured_fraction_full 0.998
_diffrn_reflns_point_group_measured_fraction_max 0.897
_diffrn_reflns_theta_full 25.242
_diffrn_reflns_theta_max 29.351
_diffrn_reflns_theta_min 3.286
_diffrn_source 'sealed X-ray tube'
_diffrn_source_target Mo
_diffrn_source_type 'SuperNova (Mo) X-ray Source'
_diffrn_standards_number 0
_exptl_absorpt_coefficient_mu 3.092
_exptl_absorpt_correction_T_max 1.00000
_exptl_absorpt_correction_T_min 0.56474
_exptl_absorpt_correction_type multi-scan
_exptl_absorpt_process_details
;
CrysAlisPro 1.171.40.84a (Rigaku Oxford Diffraction, 2020)
Empirical absorption correction using spherical harmonics,
implemented in SCALE3 ABSPACK scaling algorithm.
;
_exptl_crystal_colour 'clear light green'
_exptl_crystal_colour_lustre clear
_exptl_crystal_colour_modifier light
_exptl_crystal_colour_primary green
_exptl_crystal_density_diffrn 1.476
_exptl_crystal_description prism
_exptl_crystal_F_000 916
_exptl_crystal_size_max 0.03
_exptl_crystal_size_mid 0.02
_exptl_crystal_size_min 0.01
_refine_diff_density_max 0.723
_refine_diff_density_min -0.718
_refine_diff_density_rms 0.095
_refine_ls_extinction_method none
_refine_ls_goodness_of_fit_ref 1.055
_refine_ls_hydrogen_treatment constr
_refine_ls_matrix_type full
_refine_ls_number_parameters 401
_refine_ls_number_reflns 10216
_refine_ls_number_restraints 0
_refine_ls_restrained_S_all 1.055
_refine_ls_R_factor_all 0.0318
_refine_ls_R_factor_gt 0.0269
_refine_ls_shift/su_max 0.002
_refine_ls_shift/su_mean 0.000
_refine_ls_structure_factor_coef Fsqd
_refine_ls_weighting_details 'w=1/[\s^2^(Fo^2^)+(0.0187P)^2^+0.6998P] where P=(Fo^2^+2Fc^2^)/3'
_refine_ls_weighting_scheme calc
_refine_ls_wR_factor_gt 0.0529
_refine_ls_wR_factor_ref 0.0559
_reflns_Friedel_coverage 0.000
_reflns_number_gt 9217
_reflns_number_total 10216
_reflns_threshold_expression 'I > 2\s(I)'
_cod_data_source_file d4dt00724g2.cif
_cod_data_source_block 3
_cod_depositor_comments 'Adding full bibliography for 7715860--7715862.cif.'
_cod_original_cell_volume 2069.55(8)
_cod_database_code 7715860
_shelx_shelxl_version_number 2018/3
_chemical_oxdiff_usercomment 'C1 H1 N1 O1 Yb1 Te1'
_shelx_space_group_comment
;
The symmetry employed for this shelxl refinement is uniquely defined
by the following loop, which should always be used as a source of
symmetry information in preference to the above space-group names.
They are only intended as comments.
;
_shelx_estimated_absorpt_t_max 0.970
_shelx_estimated_absorpt_t_min 0.913
_olex2_refinement_description
;
1. Fixed Uiso
 At 1.2 times of:
  All C(H) groups
 At 1.5 times of:
  All C(H,H,H) groups
2.a Aromatic/amide H refined with riding coordinates:
 C6(H6), C7(H7), C8(H8), C9(H9), C10(H10), C19(H19), C20(H20), C21(H21),
 C22(H22), C23(H23), C29(H29), C30(H30), C31(H31), C32(H32), C33(H33)
2.b Idealised Me refined as rotating group:
 C1(H1A,H1B,H1C), C2(H2A,H2B,H2C), C3(H3A,H3B,H3C), C11(H11A,H11B,H11C),
 C12(H12A,H12B,H12C), C13(H13A,H13B,H13C), C14(H14A,H14B,H14C), C15(H15A,H15B,
 H15C), C16(H16A,H16B,H16C), C24(H24A,H24B,H24C), C25(H25A,H25B,H25C), C26(H26A,
 H26B,H26C), C27(H27A,H27B,H27C)
;
_olex2_submission_special_instructions 'No special instructions were received'
_oxdiff_exptl_absorpt_empirical_details
;
Empirical correction (ABSPACK) includes:
- Absorption correction using spherical harmonics
- Frame scaling
;
_oxdiff_exptl_absorpt_empirical_full_max 1.391
_oxdiff_exptl_absorpt_empirical_full_min 0.786

loop_
_space_group_symop_operation_xyz
'x, y, z'
'-x, -y, -z'

loop_
_atom_site_label
_atom_site_type_symbol
_atom_site_fract_x
_atom_site_fract_y
_atom_site_fract_z
_atom_site_U_iso_or_equiv
_atom_site_adp_type
_atom_site_occupancy
_atom_site_site_symmetry_order
_atom_site_calc_flag
_atom_site_refinement_flags_posn
_atom_site_refinement_flags_adp
_atom_site_refinement_flags_occupancy
_atom_site_disorder_assembly
_atom_site_disorder_group
Yb1 Yb 0.55091(2) 0.55377(2) 0.34759(2) 0.02024(4) Uani 1 1 d . . . . .
Te1 Te 0.36134(2) 0.44944(2) 0.44420(2) 0.02828(5) Uani 1 1 d . . . . .
Si1 Si 0.27471(8) 0.43521(8) 0.09841(6) 0.03244(18) Uani 1 1 d . . . . .
Si2 Si 0.54890(8) 0.83580(7) 0.40835(6) 0.03214(18) Uani 1 1 d . . . . .
Si3 Si 0.88285(8) 0.75424(7) 0.34786(6) 0.03144(18) Uani 1 1 d . . . . .
Si4 Si 0.57712(7) 0.28548(7) 0.27854(6) 0.02681(16) Uani 1 1 d . . . . .
N1 N 0.3905(2) 0.5397(2) 0.20908(15) 0.0267(5) Uani 1 1 d . . . . .
N2 N 0.5082(2) 0.7042(2) 0.33662(16) 0.0267(5) Uani 1 1 d . . . . .
N3 N 0.7482(2) 0.62233(19) 0.33095(15) 0.0249(5) Uani 1 1 d . . . . .
N4 N 0.6157(2) 0.42841(19) 0.29429(15) 0.0238(5) Uani 1 1 d . . . . .
C1 C 0.1459(4) 0.4662(4) 0.0211(3) 0.0731(13) Uani 1 1 d . . . . .
H1A H 0.095736 0.478253 0.055408 0.110 Uiso 1 1 calc R U . . .
H1B H 0.083347 0.401327 -0.037897 0.110 Uiso 1 1 calc R U . . .
H1C H 0.190520 0.535416 0.005103 0.110 Uiso 1 1 calc R U . . .
C2 C 0.1849(4) 0.3029(3) 0.1240(3) 0.0687(12) Uani 1 1 d . . . . .
H2A H 0.250723 0.286624 0.167827 0.103 Uiso 1 1 calc R U . . .
H2B H 0.127185 0.238881 0.064052 0.103 Uiso 1 1 calc R U . . .
H2C H 0.129164 0.312890 0.153740 0.103 Uiso 1 1 calc R U . . .
C3 C 0.3682(4) 0.4116(5) 0.0336(3) 0.0862(16) Uani 1 1 d . . . . .
H3A H 0.412717 0.480447 0.017101 0.129 Uiso 1 1 calc R U . . .
H3B H 0.305280 0.346425 -0.025268 0.129 Uiso 1 1 calc R U . . .
H3C H 0.436344 0.395223 0.074363 0.129 Uiso 1 1 calc R U . . .
C4 C 0.4197(3) 0.6471(2) 0.2449(2) 0.0260(6) Uani 1 1 d . . . . .
C5 C 0.3589(3) 0.7061(3) 0.1845(2) 0.0302(6) Uani 1 1 d . . . . .
C6 C 0.2510(3) 0.7161(3) 0.1893(2) 0.0402(8) Uani 1 1 d . . . . .
H6 H 0.212655 0.682990 0.229272 0.048 Uiso 1 1 calc R U . . .
C7 C 0.1993(3) 0.7742(3) 0.1358(3) 0.0506(9) Uani 1 1 d . . . . .
H7 H 0.126547 0.781843 0.140216 0.061 Uiso 1 1 calc R U . . .
C8 C 0.2524(4) 0.8207(3) 0.0767(3) 0.0549(10) Uani 1 1 d . . . . .
H8 H 0.216620 0.860725 0.040331 0.066 Uiso 1 1 calc R U . . .
C9 C 0.3575(4) 0.8095(3) 0.0700(3) 0.0536(10) Uani 1 1 d . . . . .
H9 H 0.393297 0.840893 0.028218 0.064 Uiso 1 1 calc R U . . .
C10 C 0.4116(3) 0.7526(3) 0.1236(2) 0.0422(8) Uani 1 1 d . . . . .
H10 H 0.484405 0.745460 0.118896 0.051 Uiso 1 1 calc R U . . .
C11 C 0.5805(4) 0.9530(3) 0.3526(3) 0.0474(8) Uani 1 1 d . . . . .
H11A H 0.639180 0.953697 0.321884 0.071 Uiso 1 1 calc R U . . .
H11B H 0.624512 1.026846 0.402235 0.071 Uiso 1 1 calc R U . . .
H11C H 0.494498 0.940037 0.304447 0.071 Uiso 1 1 calc R U . . .
C12 C 0.4108(3) 0.8167(3) 0.4442(3) 0.0502(9) Uani 1 1 d . . . . .
H12A H 0.336679 0.815425 0.391533 0.075 Uiso 1 1 calc R U . . .
H12B H 0.445521 0.880501 0.501172 0.075 Uiso 1 1 calc R U . . .
H12C H 0.377808 0.744316 0.458681 0.075 Uiso 1 1 calc R U . . .
C13 C 0.7061(3) 0.8789(3) 0.5162(2) 0.0419(8) Uani 1 1 d . . . . .
H13A H 0.693151 0.816393 0.544311 0.063 Uiso 1 1 calc R U . . .
H13B H 0.727691 0.947501 0.563276 0.063 Uiso 1 1 calc R U . . .
H13C H 0.780361 0.895676 0.498023 0.063 Uiso 1 1 calc R U . . .
C14 C 0.8069(3) 0.8421(3) 0.3018(3) 0.0475(9) Uani 1 1 d . . . . .
H14A H 0.757362 0.810775 0.231784 0.071 Uiso 1 1 calc R U . . .
H14B H 0.878387 0.921276 0.320001 0.071 Uiso 1 1 calc R U . . .
H14C H 0.744661 0.840762 0.329301 0.071 Uiso 1 1 calc R U . . .
C15 C 0.9968(3) 0.8223(3) 0.4789(3) 0.0574(10) Uani 1 1 d . . . . .
H15A H 0.943008 0.819814 0.514252 0.086 Uiso 1 1 calc R U . . .
H15B H 1.061658 0.902234 0.491072 0.086 Uiso 1 1 calc R U . . .
H15C H 1.045475 0.780593 0.500036 0.086 Uiso 1 1 calc R U . . .
C16 C 0.9830(4) 0.7481(3) 0.2810(3) 0.0553(10) Uani 1 1 d . . . . .
H16A H 1.030168 0.706418 0.305648 0.083 Uiso 1 1 calc R U . . .
H16B H 1.049112 0.826232 0.289694 0.083 Uiso 1 1 calc R U . . .
H16C H 0.922268 0.708599 0.212690 0.083 Uiso 1 1 calc R U . . .
C17 C 0.7313(2) 0.5173(2) 0.30688(17) 0.0225(5) Uani 1 1 d . . . . .
C18 C 0.8413(3) 0.4986(2) 0.29735(19) 0.0247(6) Uani 1 1 d . . . . .
C19 C 0.9594(3) 0.5320(3) 0.3777(2) 0.0310(6) Uani 1 1 d . . . . .
H19 H 0.971007 0.566952 0.439210 0.037 Uiso 1 1 calc R U . . .
C20 C 1.0610(3) 0.5145(3) 0.3687(2) 0.0389(7) Uani 1 1 d . . . . .
H20 H 1.141635 0.537025 0.423994 0.047 Uiso 1 1 calc R U . . .
C21 C 1.0445(3) 0.4643(3) 0.2793(2) 0.0440(8) Uani 1 1 d . . . . .
H21 H 1.114332 0.452765 0.273316 0.053 Uiso 1 1 calc R U . . .
C22 C 0.9281(3) 0.4309(3) 0.1989(2) 0.0414(8) Uani 1 1 d . . . . .
H22 H 0.917670 0.396693 0.137636 0.050 Uiso 1 1 calc R U . . .
C23 C 0.8255(3) 0.4473(3) 0.2074(2) 0.0327(7) Uani 1 1 d . . . . .
H23 H 0.744582 0.423570 0.151887 0.039 Uiso 1 1 calc R U . . .
C24 C 0.7206(3) 0.2678(3) 0.3545(2) 0.0408(7) Uani 1 1 d . . . . .
H24A H 0.791468 0.294411 0.332391 0.061 Uiso 1 1 calc R U . . .
H24B H 0.688659 0.186756 0.349656 0.061 Uiso 1 1 calc R U . . .
H24C H 0.757122 0.313078 0.421443 0.061 Uiso 1 1 calc R U . . .
C25 C 0.5137(4) 0.2049(3) 0.1506(2) 0.0531(9) Uani 1 1 d . . . . .
H25A H 0.442797 0.218502 0.109895 0.080 Uiso 1 1 calc R U . . .
H25B H 0.476796 0.122728 0.142578 0.080 Uiso 1 1 calc R U . . .
H25C H 0.588213 0.231053 0.132014 0.080 Uiso 1 1 calc R U . . .
C26 C 0.4384(3) 0.2204(3) 0.3143(3) 0.0467(8) Uani 1 1 d . . . . .
H26A H 0.468612 0.261680 0.381224 0.070 Uiso 1 1 calc R U . . .
H26B H 0.412966 0.139773 0.307375 0.070 Uiso 1 1 calc R U . . .
H26C H 0.360159 0.225397 0.273075 0.070 Uiso 1 1 calc R U . . .
C27 C 0.0575(5) -0.0174(4) 0.1372(4) 0.0815(14) Uani 1 1 d . . . . .
H27A H 0.006429 -0.099318 0.101056 0.122 Uiso 1 1 calc R U . . .
H27B H 0.127854 -0.004018 0.199175 0.122 Uiso 1 1 calc R U . . .
H27C H 0.099492 0.026167 0.100767 0.122 Uiso 1 1 calc R U . . .
C28 C -0.0343(4) 0.0202(3) 0.1529(3) 0.0520(9) Uani 1 1 d . . . . .
C29 C 0.0125(4) 0.1082(3) 0.2354(3) 0.0585(10) Uani 1 1 d . . . . .
H29 H 0.103792 0.144425 0.281956 0.070 Uiso 1 1 calc R U . . .
C30 C -0.0744(5) 0.1417(4) 0.2484(3) 0.0713(12) Uani 1 1 d . . . . .
H30 H -0.041928 0.202461 0.304122 0.086 Uiso 1 1 calc R U . . .
C31 C -0.2102(6) 0.0888(5) 0.1819(4) 0.0851(15) Uani 1 1 d . . . . .
H31 H -0.269978 0.112400 0.192001 0.102 Uiso 1 1 calc R U . . .
C32 C -0.2529(5) 0.0044(5) 0.1038(3) 0.0799(14) Uani 1 1 d . . . . .
H32 H -0.344631 -0.032443 0.057791 0.096 Uiso 1 1 calc R U . . .
C33 C -0.1670(4) -0.0305(3) 0.0886(3) 0.0526(9) Uani 1 1 d . . . . .
H33 H -0.200656 -0.090820 0.032229 0.063 Uiso 1 1 calc R U . . .

loop_
_atom_site_aniso_label
_atom_site_aniso_U_11
_atom_site_aniso_U_22
_atom_site_aniso_U_33
_atom_site_aniso_U_23
_atom_site_aniso_U_13
_atom_site_aniso_U_12
Yb1 0.02167(6) 0.02031(7) 0.02287(6) 0.00969(5) 0.01161(5) 0.01146(5)
Te1 0.01869(9) 0.04107(12) 0.02546(10) 0.01542(8) 0.00988(7) 0.01332(8)
Si1 0.0339(4) 0.0379(5) 0.0236(4) 0.0090(4) 0.0105(3) 0.0177(4)
Si2 0.0445(5) 0.0235(4) 0.0391(5) 0.0126(4) 0.0260(4) 0.0188(4)
Si3 0.0291(4) 0.0246(4) 0.0448(5) 0.0152(4) 0.0223(4) 0.0105(3)
Si4 0.0285(4) 0.0204(4) 0.0311(4) 0.0062(3) 0.0135(3) 0.0118(3)
N1 0.0284(12) 0.0263(13) 0.0245(12) 0.0089(10) 0.0084(10) 0.0147(10)
N2 0.0310(12) 0.0259(13) 0.0301(12) 0.0130(10) 0.0163(11) 0.0162(11)
N3 0.0268(11) 0.0227(12) 0.0302(12) 0.0113(10) 0.0156(10) 0.0130(10)
N4 0.0231(11) 0.0210(12) 0.0276(12) 0.0072(10) 0.0115(10) 0.0107(10)
C1 0.066(3) 0.067(3) 0.052(2) 0.007(2) -0.010(2) 0.036(2)
C2 0.078(3) 0.042(2) 0.043(2) 0.0063(18) 0.014(2) 0.004(2)
C3 0.073(3) 0.113(4) 0.065(3) -0.002(3) 0.039(2) 0.040(3)
C4 0.0246(13) 0.0302(16) 0.0343(15) 0.0188(13) 0.0178(12) 0.0165(12)
C5 0.0345(15) 0.0335(17) 0.0323(15) 0.0185(13) 0.0165(13) 0.0211(14)
C6 0.0401(17) 0.047(2) 0.053(2) 0.0268(17) 0.0270(16) 0.0294(16)
C7 0.046(2) 0.055(2) 0.071(2) 0.034(2) 0.0280(19) 0.0374(19)
C8 0.056(2) 0.062(3) 0.065(2) 0.041(2) 0.0218(19) 0.042(2)
C9 0.060(2) 0.065(3) 0.056(2) 0.047(2) 0.0318(19) 0.036(2)
C10 0.0458(18) 0.053(2) 0.050(2) 0.0332(17) 0.0294(16) 0.0318(17)
C11 0.073(2) 0.0295(18) 0.059(2) 0.0212(16) 0.040(2) 0.0300(18)
C12 0.060(2) 0.051(2) 0.055(2) 0.0151(18) 0.0355(19) 0.0316(19)
C13 0.0486(19) 0.0268(17) 0.0418(18) 0.0048(14) 0.0229(16) 0.0103(15)
C14 0.053(2) 0.039(2) 0.074(2) 0.0331(18) 0.0423(19) 0.0266(17)
C15 0.046(2) 0.038(2) 0.062(2) 0.0086(18) 0.0141(18) 0.0075(17)
C16 0.059(2) 0.047(2) 0.095(3) 0.043(2) 0.059(2) 0.0294(19)
C17 0.0251(13) 0.0247(14) 0.0208(13) 0.0087(11) 0.0116(11) 0.0132(12)
C18 0.0260(14) 0.0249(15) 0.0308(14) 0.0138(12) 0.0162(12) 0.0145(12)
C19 0.0296(15) 0.0317(17) 0.0307(15) 0.0092(13) 0.0120(13) 0.0152(13)
C20 0.0295(16) 0.045(2) 0.0436(18) 0.0168(16) 0.0116(14) 0.0222(15)
C21 0.0414(18) 0.057(2) 0.056(2) 0.0242(18) 0.0279(17) 0.0355(18)
C22 0.0479(19) 0.058(2) 0.0397(18) 0.0194(16) 0.0290(16) 0.0356(18)
C23 0.0333(15) 0.0433(19) 0.0280(15) 0.0126(13) 0.0138(13) 0.0234(14)
C24 0.0416(18) 0.0324(18) 0.054(2) 0.0209(16) 0.0196(16) 0.0224(15)
C25 0.067(2) 0.034(2) 0.0395(19) -0.0028(16) 0.0174(18) 0.0176(18)
C26 0.0460(19) 0.0345(19) 0.073(2) 0.0256(18) 0.0368(19) 0.0197(16)
C27 0.089(3) 0.082(4) 0.099(4) 0.041(3) 0.049(3) 0.054(3)
C28 0.058(2) 0.050(2) 0.056(2) 0.0299(19) 0.031(2) 0.0257(19)
C29 0.079(3) 0.038(2) 0.045(2) 0.0112(17) 0.028(2) 0.016(2)
C30 0.105(4) 0.059(3) 0.049(2) 0.020(2) 0.036(3) 0.037(3)
C31 0.126(4) 0.104(4) 0.084(3) 0.049(3) 0.069(3) 0.083(4)
C32 0.082(3) 0.102(4) 0.065(3) 0.029(3) 0.035(3) 0.049(3)
C33 0.050(2) 0.052(2) 0.043(2) 0.0096(18) 0.0156(18) 0.0192(19)

loop_
_atom_type_symbol
_atom_type_description
_atom_type_scat_dispersion_real
_atom_type_scat_dispersion_imag
_atom_type_scat_source
C C 0.0033 0.0016 'International Tables Vol C Tables 4.2.6.8 and 6.1.1.4'
H H 0.0000 0.0000 'International Tables Vol C Tables 4.2.6.8 and 6.1.1.4'
N N 0.0061 0.0033 'International Tables Vol C Tables 4.2.6.8 and 6.1.1.4'
Si Si 0.0817 0.0704 'International Tables Vol C Tables 4.2.6.8 and 6.1.1.4'
Te Te -0.5308 1.6751 'International Tables Vol C Tables 4.2.6.8 and 6.1.1.4'
Yb Yb -0.3850 5.5486 'International Tables Vol C Tables 4.2.6.8 and 6.1.1.4'

loop_
_geom_angle_atom_site_label_1
_geom_angle_atom_site_label_2
_geom_angle_atom_site_label_3
_geom_angle
_geom_angle_site_symmetry_1
_geom_angle_site_symmetry_3
_geom_angle_publ_flag
Te1 Yb1 Te1 53.497(6) 2_666 . ?
N1 Yb1 Te1 149.52(5) . 2_666 ?
N1 Yb1 Te1 97.32(6) . . ?
N1 Yb1 N2 59.96(8) . . ?
N1 Yb1 N3 106.33(8) . . ?
N1 Yb1 N4 102.56(8) . . ?
N2 Yb1 Te1 94.77(5) . . ?
N2 Yb1 Te1 108.95(5) . 2_666 ?
N2 Yb1 N4 150.43(8) . . ?
N3 Yb1 Te1 103.56(5) . 2_666 ?
N3 Yb1 Te1 156.07(5) . . ?
N3 Yb1 N2 100.15(8) . . ?
N3 Yb1 N4 59.74(8) . . ?
N4 Yb1 Te1 97.46(5) . 2_666 ?
N4 Yb1 Te1 111.93(5) . . ?
Yb1 Te1 Yb1 126.503(6) 2_666 . ?
Te1 Te1 Yb1 62.333(7) 2_666 . ?
Te1 Te1 Yb1 64.170(7) 2_666 2_666 ?
N1 Si1 C1 115.55(15) . . ?
N1 Si1 C2 106.44(14) . . ?
N1 Si1 C3 108.60(16) . . ?
C2 Si1 C1 107.5(2) . . ?
C2 Si1 C3 109.1(2) . . ?
C3 Si1 C1 109.4(2) . . ?
N2 Si2 C11 115.24(13) . . ?
N2 Si2 C12 109.36(14) . . ?
N2 Si2 C13 105.65(13) . . ?
C11 Si2 C12 108.59(16) . . ?
C13 Si2 C11 108.26(16) . . ?
C13 Si2 C12 109.63(15) . . ?
N3 Si3 C14 106.21(13) . . ?
N3 Si3 C15 108.37(14) . . ?
N3 Si3 C16 115.74(14) . . ?
C14 Si3 C15 110.67(18) . . ?
C14 Si3 C16 106.16(16) . . ?
C16 Si3 C15 109.61(17) . . ?
N4 Si4 C24 113.71(13) . . ?
N4 Si4 C25 111.97(14) . . ?
N4 Si4 C26 105.92(13) . . ?
C25 Si4 C24 109.19(16) . . ?
C26 Si4 C24 108.09(15) . . ?
C26 Si4 C25 107.67(17) . . ?
Si1 N1 Yb1 136.39(12) . . ?
C4 N1 Yb1 91.15(16) . . ?
C4 N1 Si1 132.46(19) . . ?
Si2 N2 Yb1 140.39(12) . . ?
C4 N2 Yb1 90.09(16) . . ?
C4 N2 Si2 129.31(19) . . ?
Si3 N3 Yb1 139.00(12) . . ?
C17 N3 Yb1 91.13(15) . . ?
C17 N3 Si3 129.74(18) . . ?
Si4 N4 Yb1 139.53(11) . . ?
C17 N4 Yb1 90.07(15) . . ?
C17 N4 Si4 127.75(17) . . ?
Si1 C1 H1A 109.5 . . ?
Si1 C1 H1B 109.5 . . ?
Si1 C1 H1C 109.5 . . ?
H1A C1 H1B 109.5 . . ?
H1A C1 H1C 109.5 . . ?
H1B C1 H1C 109.5 . . ?
Si1 C2 H2A 109.5 . . ?
Si1 C2 H2B 109.5 . . ?
Si1 C2 H2C 109.5 . . ?
H2A C2 H2B 109.5 . . ?
H2A C2 H2C 109.5 . . ?
H2B C2 H2C 109.5 . . ?
Si1 C3 H3A 109.5 . . ?
Si1 C3 H3B 109.5 . . ?
Si1 C3 H3C 109.5 . . ?
H3A C3 H3B 109.5 . . ?
H3A C3 H3C 109.5 . . ?
H3B C3 H3C 109.5 . . ?
N1 C4 N2 118.5(2) . . ?
N1 C4 C5 122.0(2) . . ?
N2 C4 C5 119.6(2) . . ?
C6 C5 C4 120.9(3) . . ?
C6 C5 C10 119.1(3) . . ?
C10 C5 C4 120.0(2) . . ?
C5 C6 H6 119.9 . . ?
C7 C6 C5 120.2(3) . . ?
C7 C6 H6 119.9 . . ?
C6 C7 H7 119.8 . . ?
C8 C7 C6 120.4(3) . . ?
C8 C7 H7 119.8 . . ?
C7 C8 H8 120.1 . . ?
C7 C8 C9 119.9(3) . . ?
C9 C8 H8 120.1 . . ?
C8 C9 H9 119.8 . . ?
C8 C9 C10 120.5(3) . . ?
C10 C9 H9 119.8 . . ?
C5 C10 H10 120.1 . . ?
C9 C10 C5 119.9(3) . . ?
C9 C10 H10 120.1 . . ?
Si2 C11 H11A 109.5 . . ?
Si2 C11 H11B 109.5 . . ?
Si2 C11 H11C 109.5 . . ?
H11A C11 H11B 109.5 . . ?
H11A C11 H11C 109.5 . . ?
H11B C11 H11C 109.5 . . ?
Si2 C12 H12A 109.5 . . ?
Si2 C12 H12B 109.5 . . ?
Si2 C12 H12C 109.5 . . ?
H12A C12 H12B 109.5 . . ?
H12A C12 H12C 109.5 . . ?
H12B C12 H12C 109.5 . . ?
Si2 C13 H13A 109.5 . . ?
Si2 C13 H13B 109.5 . . ?
Si2 C13 H13C 109.5 . . ?
H13A C13 H13B 109.5 . . ?
H13A C13 H13C 109.5 . . ?
H13B C13 H13C 109.5 . . ?
Si3 C14 H14A 109.5 . . ?
Si3 C14 H14B 109.5 . . ?
Si3 C14 H14C 109.5 . . ?
H14A C14 H14B 109.5 . . ?
H14A C14 H14C 109.5 . . ?
H14B C14 H14C 109.5 . . ?
Si3 C15 H15A 109.5 . . ?
Si3 C15 H15B 109.5 . . ?
Si3 C15 H15C 109.5 . . ?
H15A C15 H15B 109.5 . . ?
H15A C15 H15C 109.5 . . ?
H15B C15 H15C 109.5 . . ?
Si3 C16 H16A 109.5 . . ?
Si3 C16 H16B 109.5 . . ?
Si3 C16 H16C 109.5 . . ?
H16A C16 H16B 109.5 . . ?
H16A C16 H16C 109.5 . . ?
H16B C16 H16C 109.5 . . ?
N3 C17 N4 118.6(2) . . ?
N3 C17 C18 120.8(2) . . ?
N4 C17 C18 120.5(2) . . ?
C19 C18 C17 120.3(2) . . ?
C19 C18 C23 119.3(2) . . ?
C23 C18 C17 120.3(2) . . ?
C18 C19 H19 119.9 . . ?
C18 C19 C20 120.2(3) . . ?
C20 C19 H19 119.9 . . ?
C19 C20 H20 120.0 . . ?
C21 C20 C19 119.9(3) . . ?
C21 C20 H20 120.0 . . ?
C20 C21 H21 119.7 . . ?
C22 C21 C20 120.5(3) . . ?
C22 C21 H21 119.7 . . ?
C21 C22 H22 120.0 . . ?
C21 C22 C23 119.9(3) . . ?
C23 C22 H22 120.0 . . ?
C18 C23 H23 120.0 . . ?
C22 C23 C18 120.1(3) . . ?
C22 C23 H23 120.0 . . ?
Si4 C24 H24A 109.5 . . ?
Si4 C24 H24B 109.5 . . ?
Si4 C24 H24C 109.5 . . ?
H24A C24 H24B 109.5 . . ?
H24A C24 H24C 109.5 . . ?
H24B C24 H24C 109.5 . . ?
Si4 C25 H25A 109.5 . . ?
Si4 C25 H25B 109.5 . . ?
Si4 C25 H25C 109.5 . . ?
H25A C25 H25B 109.5 . . ?
H25A C25 H25C 109.5 . . ?
H25B C25 H25C 109.5 . . ?
Si4 C26 H26A 109.5 . . ?
Si4 C26 H26B 109.5 . . ?
Si4 C26 H26C 109.5 . . ?
H26A C26 H26B 109.5 . . ?
H26A C26 H26C 109.5 . . ?
H26B C26 H26C 109.5 . . ?
H27A C27 H27B 109.5 . . ?
H27A C27 H27C 109.5 . . ?
H27B C27 H27C 109.5 . . ?
C28 C27 H27A 109.5 . . ?
C28 C27 H27B 109.5 . . ?
C28 C27 H27C 109.5 . . ?
C29 C28 C27 120.3(4) . . ?
C33 C28 C27 121.4(4) . . ?
C33 C28 C29 118.3(4) . . ?
C28 C29 H29 120.3 . . ?
C30 C29 C28 119.3(4) . . ?
C30 C29 H29 120.3 . . ?
C29 C30 H30 119.1 . . ?
C29 C30 C31 121.8(4) . . ?
C31 C30 H30 119.1 . . ?
C30 C31 H31 121.0 . . ?
C32 C31 C30 117.9(4) . . ?
C32 C31 H31 121.0 . . ?
C31 C32 H32 119.3 . . ?
C31 C32 C33 121.5(5) . . ?
C33 C32 H32 119.3 . . ?
C28 C33 C32 121.3(4) . . ?
C28 C33 H33 119.4 . . ?
C32 C33 H33 119.4 . . ?

loop_
_geom_bond_atom_site_label_1
_geom_bond_atom_site_label_2
_geom_bond_distance
_geom_bond_site_symmetry_2
_geom_bond_publ_flag
Yb1 Te1 3.0702(2) 2_666 ?
Yb1 Te1 3.1202(2) . ?
Yb1 N1 2.282(2) . ?
Yb1 N2 2.304(2) . ?
Yb1 N3 2.295(2) . ?
Yb1 N4 2.312(2) . ?
Te1 Te1 2.7865(3) 2_666 ?
Si1 N1 1.742(2) . ?
Si1 C1 1.855(3) . ?
Si1 C2 1.843(4) . ?
Si1 C3 1.844(4) . ?
Si2 N2 1.744(2) . ?
Si2 C11 1.865(3) . ?
Si2 C12 1.866(3) . ?
Si2 C13 1.855(3) . ?
Si3 N3 1.754(2) . ?
Si3 C14 1.852(3) . ?
Si3 C15 1.866(4) . ?
Si3 C16 1.866(3) . ?
Si4 N4 1.747(2) . ?
Si4 C24 1.866(3) . ?
Si4 C25 1.865(3) . ?
Si4 C26 1.854(3) . ?
N1 C4 1.331(3) . ?
N2 C4 1.336(3) . ?
N3 C17 1.327(3) . ?
N4 C17 1.340(3) . ?
C1 H1A 0.9800 . ?
C1 H1B 0.9800 . ?
C1 H1C 0.9800 . ?
C2 H2A 0.9800 . ?
C2 H2B 0.9800 . ?
C2 H2C 0.9800 . ?
C3 H3A 0.9800 . ?
C3 H3B 0.9800 . ?
C3 H3C 0.9800 . ?
C4 C5 1.504(4) . ?
C5 C6 1.390(4) . ?
C5 C10 1.392(4) . ?
C6 H6 0.9500 . ?
C6 C7 1.384(4) . ?
C7 H7 0.9500 . ?
C7 C8 1.370(5) . ?
C8 H8 0.9500 . ?
C8 C9 1.376(5) . ?
C9 H9 0.9500 . ?
C9 C10 1.386(4) . ?
C10 H10 0.9500 . ?
C11 H11A 0.9800 . ?
C11 H11B 0.9800 . ?
C11 H11C 0.9800 . ?
C12 H12A 0.9800 . ?
C12 H12B 0.9800 . ?
C12 H12C 0.9800 . ?
C13 H13A 0.9800 . ?
C13 H13B 0.9800 . ?
C13 H13C 0.9800 . ?
C14 H14A 0.9800 . ?
C14 H14B 0.9800 . ?
C14 H14C 0.9800 . ?
C15 H15A 0.9800 . ?
C15 H15B 0.9800 . ?
C15 H15C 0.9800 . ?
C16 H16A 0.9800 . ?
C16 H16B 0.9800 . ?
C16 H16C 0.9800 . ?
C17 C18 1.501(3) . ?
C18 C19 1.386(4) . ?
C18 C23 1.397(4) . ?
C19 H19 0.9500 . ?
C19 C20 1.389(4) . ?
C20 H20 0.9500 . ?
C20 C21 1.381(4) . ?
C21 H21 0.9500 . ?
C21 C22 1.374(4) . ?
C22 H22 0.9500 . ?
C22 C23 1.391(4) . ?
C23 H23 0.9500 . ?
C24 H24A 0.9800 . ?
C24 H24B 0.9800 . ?
C24 H24C 0.9800 . ?
C25 H25A 0.9800 . ?
C25 H25B 0.9800 . ?
C25 H25C 0.9800 . ?
C26 H26A 0.9800 . ?
C26 H26B 0.9800 . ?
C26 H26C 0.9800 . ?
C27 H27A 0.9800 . ?
C27 H27B 0.9800 . ?
C27 H27C 0.9800 . ?
C27 C28 1.472(5) . ?
C28 C29 1.396(5) . ?
C28 C33 1.368(5) . ?
C29 H29 0.9500 . ?
C29 C30 1.364(6) . ?
C30 H30 0.9500 . ?
C30 C31 1.401(6) . ?
C31 H31 0.9500 . ?
C31 C32 1.334(6) . ?
C32 H32 0.9500 . ?
C32 C33 1.379(5) . ?
C33 H33 0.9500 . ?

loop_
_geom_torsion_atom_site_label_1
_geom_torsion_atom_site_label_2
_geom_torsion_atom_site_label_3
_geom_torsion_atom_site_label_4
_geom_torsion
_geom_torsion_site_symmetry_1
_geom_torsion_site_symmetry_2
_geom_torsion_site_symmetry_3
_geom_torsion_site_symmetry_4
_geom_torsion_publ_flag
Yb1 N1 C4 N2 -5.8(2) . . . . ?
Yb1 N1 C4 C5 172.6(2) . . . . ?
Yb1 N2 C4 N1 5.7(2) . . . . ?
Yb1 N2 C4 C5 -172.7(2) . . . . ?
Yb1 N3 C17 N4 6.4(2) . . . . ?
Yb1 N3 C17 C18 -171.5(2) . . . . ?
Yb1 N4 C17 N3 -6.3(2) . . . . ?
Yb1 N4 C17 C18 171.5(2) . . . . ?
Si1 N1 C4 N2 174.80(19) . . . . ?
Si1 N1 C4 C5 -6.9(4) . . . . ?
Si2 N2 C4 N1 -169.87(19) . . . . ?
Si2 N2 C4 C5 11.8(4) . . . . ?
Si3 N3 C17 N4 -177.24(18) . . . . ?
Si3 N3 C17 C18 4.9(4) . . . . ?
Si4 N4 C17 N3 -170.72(19) . . . . ?
Si4 N4 C17 C18 7.1(4) . . . . ?
N1 C4 C5 C6 100.8(3) . . . . ?
N1 C4 C5 C10 -79.9(4) . . . . ?
N2 C4 C5 C6 -80.9(4) . . . . ?
N2 C4 C5 C10 98.4(3) . . . . ?
N3 C17 C18 C19 69.2(4) . . . . ?
N3 C17 C18 C23 -110.9(3) . . . . ?
N4 C17 C18 C19 -108.6(3) . . . . ?
N4 C17 C18 C23 71.3(3) . . . . ?
C1 Si1 N1 Yb1 168.5(2) . . . . ?
C1 Si1 N1 C4 -12.3(3) . . . . ?
C2 Si1 N1 Yb1 49.2(2) . . . . ?
C2 Si1 N1 C4 -131.6(3) . . . . ?
C3 Si1 N1 Yb1 -68.1(3) . . . . ?
C3 Si1 N1 C4 111.0(3) . . . . ?
C4 C5 C6 C7 177.7(3) . . . . ?
C4 C5 C10 C9 -178.4(3) . . . . ?
C5 C6 C7 C8 1.1(6) . . . . ?
C6 C5 C10 C9 0.9(5) . . . . ?
C6 C7 C8 C9 0.2(6) . . . . ?
C7 C8 C9 C10 -0.9(6) . . . . ?
C8 C9 C10 C5 0.3(6) . . . . ?
C10 C5 C6 C7 -1.6(5) . . . . ?
C11 Si2 N2 Yb1 139.78(19) . . . . ?
C11 Si2 N2 C4 -47.1(3) . . . . ?
C12 Si2 N2 Yb1 -97.6(2) . . . . ?
C12 Si2 N2 C4 75.5(3) . . . . ?
C13 Si2 N2 Yb1 20.3(2) . . . . ?
C13 Si2 N2 C4 -166.6(2) . . . . ?
C14 Si3 N3 Yb1 -42.0(2) . . . . ?
C14 Si3 N3 C17 143.5(2) . . . . ?
C15 Si3 N3 Yb1 77.0(2) . . . . ?
C15 Si3 N3 C17 -97.5(3) . . . . ?
C16 Si3 N3 Yb1 -159.47(19) . . . . ?
C16 Si3 N3 C17 26.0(3) . . . . ?
C17 C18 C19 C20 179.9(3) . . . . ?
C17 C18 C23 C22 179.6(3) . . . . ?
C18 C19 C20 C21 0.4(5) . . . . ?
C19 C18 C23 C22 -0.5(4) . . . . ?
C19 C20 C21 C22 -0.3(5) . . . . ?
C20 C21 C22 C23 -0.2(5) . . . . ?
C21 C22 C23 C18 0.6(5) . . . . ?
C23 C18 C19 C20 0.0(4) . . . . ?
C24 Si4 N4 Yb1 -116.56(19) . . . . ?
C24 Si4 N4 C17 39.0(3) . . . . ?
C25 Si4 N4 Yb1 119.1(2) . . . . ?
C25 Si4 N4 C17 -85.4(3) . . . . ?
C26 Si4 N4 Yb1 2.0(2) . . . . ?
C26 Si4 N4 C17 157.5(2) . . . . ?
C27 C28 C29 C30 179.9(4) . . . . ?
C27 C28 C33 C32 179.6(4) . . . . ?
C28 C29 C30 C31 1.0(6) . . . . ?
C29 C28 C33 C32 0.4(6) . . . . ?
C29 C30 C31 C32 -0.6(7) . . . . ?
C30 C31 C32 C33 0.1(7) . . . . ?
C31 C32 C33 C28 0.0(7) . . . . ?
C33 C28 C29 C30 -0.9(6) . . . . ?
